data_2022252
loop_
_publ_author_name
'Li, Hongya'
'Yan, Biao'
'Ma, Haixia'
'Ma, Xiangrong'
'Sun, Zhiyong'
'Ma, Yajun'

_publ_section_title
;
 Crystal structure, thermal properties and detonation characterization of
 bis(5-amino-1,2,4-triazol-4-ium-3-yl)methane dinitrate
;
_journal_coeditor_code WP3010
_journal_issue 10
_journal_name_full 'Acta Crystallographica Section C'
_journal_page_first 965
_journal_page_last 971
_journal_paper_doi 10.1107/S2053229620012516
_journal_volume 76
_journal_year 2020
_chemical_formula_iupac 'C5 H10 N8 2+, 2N O3 -'
_chemical_formula_moiety 'C5 H10 N8 2+, 2(N O3 -)'
_chemical_formula_sum 'C5 H10 N10 O6'
_chemical_formula_weight 306.23
_chemical_name_systematic
;
Methylenebis(5-amino-1,2,4-triazol-4-ium) dinitrate
;
_space_group_crystal_system orthorhombic
_space_group_IT_number 60
_space_group_name_Hall '-P 2n 2ab'
_space_group_name_H-M_alt 'P b c n'
_atom_sites_solution_hydrogens difmap
_atom_sites_solution_primary direct
_atom_sites_solution_secondary difmap
_audit_creation_method SHELXL-2018/3
_cell_angle_alpha 90
_cell_angle_beta 90
_cell_angle_gamma 90
_cell_formula_units_Z 4
_cell_length_a 7.7416(16)
_cell_length_b 8.9487(18)
_cell_length_c 17.168(3)
_cell_measurement_reflns_used 2960
_cell_measurement_temperature 296(2)
_cell_measurement_theta_max 28.72
_cell_measurement_theta_min 2.63
_cell_volume 1189.4(4)
_computing_cell_refinement
;
SAINT (Bruker, 2009)
;
_computing_data_collection
;
APEX2 (Bruker, 2009)
;
_computing_data_reduction
;
SAINT (Bruker, 2009)
;
_computing_molecular_graphics
;
SHELXTL (Sheldrick, 2008)
;
_computing_publication_material
;
SHELXTL (Sheldrick, 2008)
;
_computing_structure_refinement
;
SHELXL2018 (Sheldrick, 2015)
;
_computing_structure_solution
;
SHELXS97 (Sheldrick, 2008)
;
_diffrn_ambient_temperature 296(2)
_diffrn_measured_fraction_theta_full 0.999
_diffrn_measured_fraction_theta_max 0.943
_diffrn_measurement_device_type 'Bruker APEXII CCD'
_diffrn_measurement_method '\f and \w scans'
_diffrn_radiation_type MoK\a
_diffrn_radiation_wavelength 0.71073
_diffrn_reflns_av_R_equivalents 0.0247
_diffrn_reflns_av_unetI/netI 0.0191
_diffrn_reflns_limit_h_max 9
_diffrn_reflns_limit_h_min -9
_diffrn_reflns_limit_k_max 12
_diffrn_reflns_limit_k_min -11
_diffrn_reflns_limit_l_max 23
_diffrn_reflns_limit_l_min -11
_diffrn_reflns_number 6447
_diffrn_reflns_theta_full 25.242
_diffrn_reflns_theta_max 28.865
_diffrn_reflns_theta_min 3.480
_exptl_absorpt_coefficient_mu 0.153
_exptl_absorpt_correction_T_max 0.959
_exptl_absorpt_correction_T_min 0.945
_exptl_absorpt_correction_type multi-scan
_exptl_absorpt_process_details
;
(SADABS; Bruker, 2009)
;
_exptl_crystal_colour colourless
_exptl_crystal_density_diffrn 1.710
_exptl_crystal_density_method 'not measured'
_exptl_crystal_description rodlike
_exptl_crystal_F_000 632
_exptl_crystal_size_max 0.369
_exptl_crystal_size_mid 0.321
_exptl_crystal_size_min 0.273
_refine_diff_density_max 0.244
_refine_diff_density_min -0.167
_refine_ls_extinction_coef 0.0093(17)
_refine_ls_extinction_expression Fc^*^=kFc[1+0.001xFc^2^\l^3^/sin(2\q)]^-1/4^
_refine_ls_extinction_method
;
SHELXL2018 (Sheldrick, 2015)
;
_refine_ls_goodness_of_fit_ref 1.035
_refine_ls_hydrogen_treatment refall
_refine_ls_matrix_type full
_refine_ls_number_parameters 117
_refine_ls_number_reflns 1476
_refine_ls_number_restraints 0
_refine_ls_restrained_S_all 1.035
_refine_ls_R_factor_all 0.0435
_refine_ls_R_factor_gt 0.0359
_refine_ls_shift/su_max 0.000
_refine_ls_shift/su_mean 0.000
_refine_ls_structure_factor_coef Fsqd
_refine_ls_weighting_details 'w=1/[\s^2^(Fo^2^)+(0.0527P)^2^+0.2645P] where P=(Fo^2^+2Fc^2^)/3'
_refine_ls_weighting_scheme calc
_refine_ls_wR_factor_gt 0.0964
_refine_ls_wR_factor_ref 0.1029
_reflns_number_gt 1240
_reflns_number_total 1476
_reflns_threshold_expression 'I > 2\s(I)'
_cod_data_source_file wp3010sup1.cif
_cod_data_source_block I
_cod_depositor_comments 'Adding full bibliography for 2022252.cif.'
_cod_original_cell_volume 1189.3(4)
_cod_database_code 2022252
_cod_database_fobs_code 2022252
_shelx_space_group_comment
;
The symmetry employed for this shelxl refinement is uniquely defined
by the following loop, which should always be used as a source of
symmetry information in preference to the above space-group names.
They are only intended as comments.
;
_shelx_estimated_absorpt_t_min 0.946
_shelx_estimated_absorpt_t_max 0.959

loop_
_space_group_symop_operation_xyz
'x, y, z'
'-x+1/2, -y+1/2, z+1/2'
'-x, y, -z+1/2'
'x+1/2, -y+1/2, -z'
'-x, -y, -z'
'x-1/2, y-1/2, -z-1/2'
'x, -y, z-1/2'
'-x-1/2, y-1/2, z'

loop_
_atom_site_type_symbol
_atom_site_label
_atom_site_fract_x
_atom_site_fract_y
_atom_site_fract_z
_atom_site_U_iso_or_equiv
_atom_site_adp_type
_atom_site_calc_flag
_atom_site_occupancy
_atom_site_disorder_assembly
_atom_site_disorder_group
N N4 0.26604(17) 1.09743(15) 0.43580(8) 0.0483(3) Uani d 1 . .
N N3 0.09405(13) 0.94979(11) 0.34993(6) 0.0336(3) Uani d 1 . .
N N2 0.29749(14) 0.83162(13) 0.28447(6) 0.0399(3) Uani d 1 . .
N N1 0.36750(14) 0.92772(13) 0.33965(6) 0.0403(3) Uani d 1 . .
N N5 0.74687(13) 0.12768(14) 0.42174(6) 0.0408(3) Uani d 1 . .
O O3 0.89030(13) 0.16661(16) 0.44456(8) 0.0718(4) Uani d 1 . .
O O1 0.73330(12) 0.02284(12) 0.37331(6) 0.0483(3) Uani d 1 . .
O O2 0.61582(13) 0.19240(14) 0.44553(7) 0.0629(4) Uani d 1 . .
C C1 0.24492(15) 0.99885(14) 0.37944(7) 0.0340(3) Uani d 1 . .
C C2 0.13286(15) 0.84798(12) 0.29291(6) 0.0316(3) Uani d 1 . .
C C3 0.000000 0.75929(19) 0.250000 0.0362(4) Uani d 1 . .
H H3A 0.064(2) 0.6949(16) 0.2119(8) 0.046(4) Uiso d 1 . .
H H1 0.481(2) 0.9381(17) 0.3474(9) 0.055(5) Uiso d 1 . .
H H3 -0.009(2) 0.9775(17) 0.3636(8) 0.047(4) Uiso d 1 . .
H H4A 0.373(2) 1.1206(18) 0.4467(9) 0.053(5) Uiso d 1 . .
H H4B 0.170(3) 1.136(2) 0.4566(11) 0.073(6) Uiso d 1 . .

loop_
_atom_site_aniso_label
_atom_site_aniso_U_11
_atom_site_aniso_U_22
_atom_site_aniso_U_33
_atom_site_aniso_U_12
_atom_site_aniso_U_13
_atom_site_aniso_U_23
N4 0.0406(7) 0.0527(7) 0.0515(7) -0.0065(6) -0.0070(5) -0.0093(6)
N3 0.0237(5) 0.0381(5) 0.0389(5) 0.0004(4) 0.0012(4) -0.0021(4)
N2 0.0304(6) 0.0494(6) 0.0400(5) 0.0052(5) 0.0019(4) 0.0002(4)
N1 0.0241(5) 0.0505(6) 0.0464(6) 0.0001(5) -0.0017(4) 0.0022(5)
N5 0.0286(6) 0.0491(6) 0.0448(6) 0.0042(4) -0.0017(4) -0.0078(5)
O3 0.0269(6) 0.0951(9) 0.0935(9) 0.0014(5) -0.0084(5) -0.0426(7)
O1 0.0403(6) 0.0526(6) 0.0521(6) 0.0050(4) -0.0031(4) -0.0163(5)
O2 0.0295(6) 0.0701(7) 0.0890(8) 0.0077(5) 0.0034(5) -0.0324(6)
C1 0.0289(6) 0.0367(6) 0.0363(6) -0.0020(5) -0.0019(4) 0.0060(5)
C2 0.0288(6) 0.0351(6) 0.0310(5) 0.0036(5) -0.0001(4) 0.0037(4)
C3 0.0357(9) 0.0359(8) 0.0370(8) 0.000 -0.0021(6) 0.000

loop_
_atom_type_symbol
_atom_type_description
_atom_type_scat_dispersion_real
_atom_type_scat_dispersion_imag
_atom_type_scat_source
C C 0.0033 0.0016 'International Tables Vol C Tables 4.2.6.8 and 6.1.1.4'
H H 0.0000 0.0000 'International Tables Vol C Tables 4.2.6.8 and 6.1.1.4'
N N 0.0061 0.0033 'International Tables Vol C Tables 4.2.6.8 and 6.1.1.4'
O O 0.0106 0.0060 'International Tables Vol C Tables 4.2.6.8 and 6.1.1.4'

loop_
_geom_angle_atom_site_label_1
_geom_angle_atom_site_label_2
_geom_angle_atom_site_label_3
_geom_angle_site_symmetry_1
_geom_angle_site_symmetry_3
_geom_angle
_geom_angle_publ_flag
C1 N4 H4A . . 115.6(11) ?
C1 N4 H4B . . 116.7(13) ?
H4A N4 H4B . . 127.6(18) ?
C1 N3 C2 . . 107.17(10) ?
C1 N3 H3 . . 127.0(10) ?
C2 N3 H3 . . 125.8(10) ?
C2 N2 N1 . . 103.79(10) ?
C1 N1 N2 . . 111.57(10) ?
C1 N1 H1 . . 125.1(10) ?
N2 N1 H1 . . 123.3(10) ?
O3 N5 O2 . . 120.22(12) ?
O3 N5 O1 . . 119.86(11) ?
O2 N5 O1 . . 119.91(11) ?
N4 C1 N1 . . 127.42(12) ?
N4 C1 N3 . . 126.96(12) ?
N1 C1 N3 . . 105.62(11) ?
N2 C2 N3 . . 111.84(10) ?
N2 C2 C3 . . 124.35(10) ?
N3 C2 C3 . . 123.68(10) ?
C2 C3 C2 3 . 115.80(14) ?
C2 C3 H3A 3 . 108.9(8) ?
C2 C3 H3A . . 106.7(8) ?
C2 C3 H3A 3 3 106.7(8) ?
C2 C3 H3A . 3 108.9(8) ?
H3A C3 H3A . 3 109.8(16) ?

loop_
_geom_bond_atom_site_label_1
_geom_bond_atom_site_label_2
_geom_bond_site_symmetry_2
_geom_bond_distance
_geom_bond_publ_flag
N4 C1 . 1.3195(18) ?
N4 H4A . 0.874(18) ?
N4 H4B . 0.89(2) ?
N3 C1 . 1.3467(15) ?
N3 C2 . 1.3706(15) ?
N3 H3 . 0.866(17) ?
N2 C2 . 1.2911(16) ?
N2 N1 . 1.3896(15) ?
N1 C1 . 1.3313(17) ?
N1 H1 . 0.897(18) ?
N5 O3 . 1.2279(14) ?
N5 O2 . 1.2375(14) ?
N5 O1 . 1.2580(15) ?
C2 C3 . 1.4935(14) ?
C3 H3A . 1.003(14) ?
C3 H3A 3 1.003(14) ?

loop_
_geom_hbond_atom_site_label_D
_geom_hbond_atom_site_label_H
_geom_hbond_atom_site_label_A
_geom_hbond_site_symmetry_A
_geom_hbond_distance_DH
_geom_hbond_distance_HA
_geom_hbond_distance_DA
_geom_hbond_angle_DHA
_geom_hbond_publ_flag
N1 H1 O1 1_565 0.897(18) 2.138(18) 3.0129(15) 164.6(14) yes
N4 H4A O2 1_565 0.874(18) 1.986(18) 2.8430(17) 166.3(15) yes
N3 H3 O1 1_465 0.866(17) 2.044(17) 2.8962(15) 167.6(14) yes
N3 H3 O3 1_465 0.866(17) 2.325(16) 2.9819(16) 132.7(13) yes
N4 H4B O3 1_465 0.89(2) 2.20(2) 2.9777(18) 146.2(17) yes
N4 H4B O2 4_466 0.89(2) 2.32(2) 3.0068(18) 134.3(17) yes

loop_
_geom_torsion_atom_site_label_1
_geom_torsion_atom_site_label_2
_geom_torsion_atom_site_label_3
_geom_torsion_atom_site_label_4
_geom_torsion_site_symmetry_1
_geom_torsion_site_symmetry_2
_geom_torsion_site_symmetry_3
_geom_torsion_site_symmetry_4
_geom_torsion
_geom_torsion_publ_flag
C2 N2 N1 C1 . . . . -0.06(13) ?
N2 N1 C1 N4 . . . . 179.97(12) ?
N2 N1 C1 N3 . . . . -0.33(14) ?
C2 N3 C1 N4 . . . . -179.72(12) ?
C2 N3 C1 N1 . . . . 0.58(13) ?
N1 N2 C2 N3 . . . . 0.44(13) ?
N1 N2 C2 C3 . . . . -175.48(10) ?
C1 N3 C2 N2 . . . . -0.66(13) ?
C1 N3 C2 C3 . . . . 175.29(10) ?
N2 C2 C3 C2 . . . 3 -126.21(12) ?
N3 C2 C3 C2 . . . 3 58.34(9) ?
